data_7044750
loop_
_publ_author_name
'Gong, Wei-Jie'
'Yao, Rui'
'Li, Hong-Xi'
'Ren, Zhi-Gang'
'Zhang, Jian-Guo'
'Lang, Jian-Ping'

_publ_section_title
;
 Luminescent cadmium(II) coordination polymers of
 1,2,4,5-tetrakis(4-pyridylvinyl)benzene used as efficient
 multi-responsive sensors for toxic metal ions in water
;
_journal_name_full 'Dalton Transactions'
_journal_paper_doi 10.1039/C7DT03876C
_journal_year 2017
_chemical_formula_moiety 'C46 H32 Cd N4 O4'
_chemical_formula_sum 'C46 H32 Cd N4 O4'
_chemical_formula_weight 817.13
_space_group_crystal_system triclinic
_space_group_IT_number 2
_space_group_name_Hall '-P 1'
_space_group_name_H-M_alt 'P -1'
_symmetry_space_group_name_Hall '-P 1'
_symmetry_space_group_name_H-M 'P -1'
_atom_sites_solution_hydrogens geom
_audit_creation_method SHELXL-2016/6
_audit_update_record
;
2017-11-04 deposited with the CCDC.
2017-11-14 downloaded from the CCDC.
;
_cell_angle_alpha 82.451(8)
_cell_angle_beta 88.668(8)
_cell_angle_gamma 81.155(9)
_cell_formula_units_Z 1
_cell_length_a 8.4896(9)
_cell_length_b 9.5318(10)
_cell_length_c 11.2454(10)
_cell_measurement_reflns_used 1664
_cell_measurement_temperature 153(2)
_cell_measurement_theta_max 28.9330
_cell_measurement_theta_min 3.0510
_cell_volume 891.37(16)
_computing_cell_refinement 'Bruker SAINT'
_computing_data_collection 'Bruker APEX2'
_computing_data_reduction 'Bruker SAINT'
_computing_molecular_graphics 'Bruker SHELXTL'
_computing_publication_material 'Bruker SHELXTL'
_computing_structure_refinement 'SHELXL-2016/6 (Sheldrick, 2016)'
_computing_structure_solution 'SHELXT 2014/5 (Sheldrick, 2014)'
_diffrn_ambient_temperature 153(2)
_diffrn_measured_fraction_theta_full 0.999
_diffrn_measured_fraction_theta_max 0.999
_diffrn_measurement_device_type 'multiwire proportional'
_diffrn_measurement_method 'phi and omega scans'
_diffrn_radiation_type MoK\a
_diffrn_radiation_wavelength 0.71073
_diffrn_reflns_av_R_equivalents 0.0687
_diffrn_reflns_av_unetI/netI 0.1203
_diffrn_reflns_Laue_measured_fraction_full 0.999
_diffrn_reflns_Laue_measured_fraction_max 0.999
_diffrn_reflns_limit_h_max 10
_diffrn_reflns_limit_h_min -9
_diffrn_reflns_limit_k_max 11
_diffrn_reflns_limit_k_min -11
_diffrn_reflns_limit_l_max 10
_diffrn_reflns_limit_l_min -13
_diffrn_reflns_number 7044
_diffrn_reflns_point_group_measured_fraction_full 0.999
_diffrn_reflns_point_group_measured_fraction_max 0.999
_diffrn_reflns_theta_full 25.000
_diffrn_reflns_theta_max 25.000
_diffrn_reflns_theta_min 3.007
_diffrn_source 'fine-focus sealed tube'
_exptl_absorpt_coefficient_mu 0.666
_exptl_absorpt_correction_type multi-scan
_exptl_absorpt_process_details 'SADABS,(Sheldrick 2008)'
_exptl_crystal_colour YELLOW
_exptl_crystal_density_diffrn 1.519
_exptl_crystal_density_method 'not measured'
_exptl_crystal_description BLOCK
_exptl_crystal_F_000 414
_exptl_crystal_size_max 0.170
_exptl_crystal_size_mid 0.120
_exptl_crystal_size_min 0.060
_exptl_transmission_factor_max 0.961
_exptl_transmission_factor_min 0.909
_refine_diff_density_max 0.620
_refine_diff_density_min -0.484
_refine_diff_density_rms 0.083
_refine_ls_extinction_method none
_refine_ls_goodness_of_fit_ref 0.955
_refine_ls_hydrogen_treatment constr
_refine_ls_matrix_type full
_refine_ls_number_parameters 262
_refine_ls_number_reflns 3130
_refine_ls_number_restraints 5
_refine_ls_restrained_S_all 0.975
_refine_ls_R_factor_all 0.1151
_refine_ls_R_factor_gt 0.0603
_refine_ls_shift/su_max 0.000
_refine_ls_shift/su_mean 0.000
_refine_ls_structure_factor_coef Fsqd
_refine_ls_weighting_details 'w=1/[\s^2^(Fo^2^)+(0.0453P)^2^] where P=(Fo^2^+2Fc^2^)/3'
_refine_ls_weighting_scheme calc
_refine_ls_wR_factor_gt 0.1130
_refine_ls_wR_factor_ref 0.1317
_reflns_Friedel_coverage 0.000
_reflns_number_gt 1919
_reflns_number_total 3130
_reflns_threshold_expression 'I > 2\s(I)'
_cod_data_source_file c7dt03876c2.cif
_cod_data_source_block 3
_cod_depositor_comments
;
The following automatic conversions were performed:

'_exptl_absorpt_correction_type' value 'MULTI-SCAN' changed to
'multi-scan' according to
/home/data/users/saulius/crontab/automatic-downloads/rss-feeds/RSC/lib/dictionaries/cif_core.dic
dictionary named 'cif_core.dic' version 2.4.2 from 2011-04-26.

Automatic conversion script
Id: cif_fix_values 4973 2017-02-22 13:04:09Z antanas 
;
_cod_database_code 7044750
_shelx_shelxl_version_number 2016/6
_shelx_space_group_comment
;
The symmetry employed for this shelxl refinement is uniquely defined
by the following loop, which should always be used as a source of
symmetry information in preference to the above space-group names.
They are only intended as comments.
;
_shelx_estimated_absorpt_t_min 0.896
_shelx_estimated_absorpt_t_max 0.961

loop_
_space_group_symop_operation_xyz
'x, y, z'
'-x, -y, -z'

loop_
_atom_site_label
_atom_site_type_symbol
_atom_site_fract_x
_atom_site_fract_y
_atom_site_fract_z
_atom_site_U_iso_or_equiv
_atom_site_adp_type
_atom_site_occupancy
_atom_site_site_symmetry_order
_atom_site_calc_flag
_atom_site_refinement_flags_posn
_atom_site_refinement_flags_adp
_atom_site_refinement_flags_occupancy
_atom_site_disorder_assembly
_atom_site_disorder_group
Cd1 Cd 0.500000 0.000000 0.000000 0.0618(3) Uani 1 2 d S . P . .
N1 N 0.7228(5) 0.1164(5) -0.0141(4) 0.0456(14) Uani 1 1 d . . . . .
N2 N 1.1762(10) 0.5708(8) 0.6693(5) 0.104(3) Uani 1 1 d . . . . .
C1 C 0.7576(6) 0.1947(6) 0.0699(4) 0.0437(16) Uani 1 1 d . . . . .
H1A H 0.685299 0.207258 0.134745 0.052 Uiso 1 1 calc R U . . .
C2 C 0.8935(6) 0.2575(6) 0.0661(4) 0.0387(14) Uani 1 1 d . . . . .
H2A H 0.913461 0.310359 0.128700 0.046 Uiso 1 1 calc R U . . .
C3 C 1.0016(7) 0.2449(6) -0.0273(4) 0.0402(15) Uani 1 1 d . . . . .
C4 C 0.9619(8) 0.1650(7) -0.1159(5) 0.061(2) Uani 1 1 d . . . . .
H4A H 1.028860 0.154120 -0.183973 0.073 Uiso 1 1 calc R U . . .
C5 C 0.8254(8) 0.1027(7) -0.1034(5) 0.061(2) Uani 1 1 d . . . . .
H5A H 0.803582 0.046338 -0.162990 0.073 Uiso 1 1 calc R U . . .
C6 C 1.1497(6) 0.3060(6) -0.0407(5) 0.0446(16) Uani 1 1 d . . . . .
H6A H 1.207252 0.294982 -0.113236 0.054 Uiso 1 1 calc R U . . .
C7 C 1.2119(6) 0.3736(6) 0.0351(4) 0.0398(15) Uani 1 1 d . . . . .
H7A H 1.155130 0.384111 0.107958 0.048 Uiso 1 1 calc R U . . .
C8 C 1.3598(6) 0.4353(5) 0.0205(4) 0.0352(14) Uani 1 1 d . . . . .
C9 C 1.4374(6) 0.4440(6) -0.0901(4) 0.0398(15) Uani 1 1 d . . . . .
H9A H 1.394443 0.404283 -0.153013 0.048 Uiso 1 1 calc R U . . .
C10 C 1.4263(6) 0.4929(6) 0.1144(4) 0.0374(14) Uani 1 1 d . . . . .
C11 C 1.3537(6) 0.4872(6) 0.2351(4) 0.0426(16) Uani 1 1 d . . . . .
H11A H 1.295402 0.410939 0.259869 0.051 Uiso 1 1 calc R U . . .
C12 C 1.3634(7) 0.5799(6) 0.3118(5) 0.0515(18) Uani 1 1 d . . . . .
H12A H 1.415660 0.659375 0.284213 0.062 Uiso 1 1 calc R U . . .
C13 C 1.3024(8) 0.5723(7) 0.4331(5) 0.0541(18) Uani 1 1 d . . . . .
C14 C 1.2310(9) 0.4634(8) 0.4929(5) 0.076(2) Uani 1 1 d . . . . .
H14A H 1.222553 0.381723 0.454797 0.092 Uiso 1 1 calc R U . . .
C15 C 1.1722(10) 0.4707(9) 0.6062(6) 0.084(3) Uani 1 1 d . . . . .
H15A H 1.122856 0.392289 0.641511 0.101 Uiso 1 1 calc R U . . .
C16 C 1.188(5) 0.689(2) 0.6066(17) 0.124(13) Uani 0.55(3) 1 d . . P A 1
H16A H 1.147715 0.775285 0.637551 0.149 Uiso 0.55(3) 1 calc R U P A 1
C17 C 1.261(5) 0.696(3) 0.4907(17) 0.109(11) Uani 0.55(3) 1 d . . P A 1
H17A H 1.282537 0.786226 0.451643 0.131 Uiso 0.55(3) 1 calc R U P A 1
C17A C 1.350(2) 0.665(2) 0.5089(18) 0.046(5) Uiso 0.45(3) 1 d . . P A 2
H17B H 1.419355 0.732014 0.480759 0.055 Uiso 0.45(3) 1 calc R U P A 2
C16A C 1.295(2) 0.656(2) 0.6221(15) 0.048(5) Uiso 0.45(3) 1 d . . P A 2
H16B H 1.338194 0.709155 0.675440 0.058 Uiso 0.45(3) 1 calc R U P A 2
O1 O 0.4241(5) 0.1016(4) 0.1758(3) 0.0530(12) Uani 1 1 d . . . B -1
O2 O 0.5816(5) -0.1063(5) 0.1985(3) 0.0511(12) Uani 1 1 d . . . B -1
C18 C 0.5040(7) 0.0016(6) 0.2408(5) 0.0423(17) Uani 1 1 d . . . B -1
C19 C 0.5019(7) 0.0046(5) 0.3733(4) 0.0367(15) Uani 1 1 d . . . B -1
C20 C 0.3617(7) 0.0501(4) 0.4313(4) 0.0414(15) Uani 1 1 d . . . B -1
C21 C 0.2211(13) 0.1004(10) 0.3663(9) 0.043(3) Uani 0.5 1 d . . P B -1
H21A H 0.224871 0.107262 0.281240 0.052 Uiso 0.5 1 calc R U P B -1
C22 C 0.0814(17) 0.1391(12) 0.4198(11) 0.063(3) Uiso 0.5 1 d . . P B -1
H22A H -0.012324 0.169389 0.372978 0.075 Uiso 0.5 1 calc R U P B -1
C23 C 0.0734(18) 0.1349(12) 0.5477(12) 0.077(4) Uiso 0.5 1 d . . P B -1
H23A H -0.024732 0.161040 0.587267 0.093 Uiso 0.5 1 calc R U P B -1
C24 C 0.2165(13) 0.0906(10) 0.6127(10) 0.045(3) Uiso 0.5 1 d . . P B -1
H24A H 0.213389 0.088151 0.697429 0.054 Uiso 0.5 1 calc R U P B -1
C25 C 0.3590(6) 0.0513(5) 0.5588(4) 0.0381(14) Uani 1 1 d . . . B -1

loop_
_atom_site_aniso_label
_atom_site_aniso_U_11
_atom_site_aniso_U_22
_atom_site_aniso_U_33
_atom_site_aniso_U_23
_atom_site_aniso_U_13
_atom_site_aniso_U_12
Cd1 0.0892(6) 0.0874(6) 0.0233(3) -0.0061(3) -0.0046(3) -0.0597(5)
N1 0.057(3) 0.054(3) 0.034(2) -0.008(2) -0.005(2) -0.032(3)
N2 0.195(8) 0.085(6) 0.040(3) -0.018(4) 0.026(4) -0.048(6)
C1 0.044(4) 0.054(4) 0.039(3) -0.009(3) 0.005(3) -0.024(3)
C2 0.049(4) 0.041(4) 0.031(3) -0.014(3) -0.001(3) -0.017(3)
C3 0.054(4) 0.037(4) 0.033(3) -0.004(3) -0.006(3) -0.018(3)
C4 0.078(5) 0.082(5) 0.037(3) -0.024(3) 0.013(3) -0.047(4)
C5 0.076(5) 0.084(5) 0.039(3) -0.028(3) 0.000(3) -0.046(4)
C6 0.045(4) 0.055(4) 0.039(3) -0.014(3) 0.007(3) -0.020(3)
C7 0.044(3) 0.043(4) 0.035(3) -0.002(3) -0.002(2) -0.017(3)
C8 0.043(3) 0.030(3) 0.033(3) -0.001(2) -0.005(3) -0.009(3)
C9 0.047(4) 0.045(4) 0.033(3) -0.009(3) -0.008(3) -0.019(3)
C10 0.049(4) 0.032(4) 0.032(3) -0.003(2) -0.003(2) -0.010(3)
C11 0.047(4) 0.053(4) 0.033(3) -0.005(3) 0.001(3) -0.026(3)
C12 0.078(5) 0.047(4) 0.036(3) -0.007(3) 0.005(3) -0.030(4)
C13 0.081(5) 0.052(5) 0.035(3) -0.011(3) 0.001(3) -0.024(4)
C14 0.119(6) 0.084(6) 0.042(4) -0.020(4) 0.021(4) -0.055(5)
C15 0.127(7) 0.082(6) 0.052(4) -0.007(4) 0.019(4) -0.047(6)
C16 0.23(4) 0.075(15) 0.071(11) -0.046(10) 0.054(17) -0.028(19)
C17 0.21(3) 0.064(15) 0.070(11) -0.030(10) 0.041(16) -0.07(2)
O1 0.082(3) 0.052(3) 0.029(2) 0.0010(19) -0.018(2) -0.025(2)
O2 0.080(3) 0.050(3) 0.028(2) -0.0114(19) 0.003(2) -0.021(3)
C18 0.054(4) 0.054(5) 0.026(3) -0.001(3) -0.009(3) -0.033(4)
C19 0.053(4) 0.041(4) 0.021(2) -0.002(2) 0.002(3) -0.023(3)
C20 0.051(4) 0.050(4) 0.027(3) -0.007(3) 0.000(3) -0.019(3)
C21 0.048(7) 0.055(8) 0.026(5) -0.005(5) 0.002(5) -0.007(6)
C25 0.048(4) 0.039(4) 0.030(3) -0.015(3) 0.004(3) -0.006(3)

loop_
_atom_type_symbol
_atom_type_description
_atom_type_scat_dispersion_real
_atom_type_scat_dispersion_imag
_atom_type_scat_source
C C 0.0033 0.0016 'International Tables Vol C Tables 4.2.6.8 and 6.1.1.4'
H H 0.0000 0.0000 'International Tables Vol C Tables 4.2.6.8 and 6.1.1.4'
Cd Cd -0.8075 1.2024 'International Tables Vol C Tables 4.2.6.8 and 6.1.1.4'
N N 0.0061 0.0033 'International Tables Vol C Tables 4.2.6.8 and 6.1.1.4'
O O 0.0106 0.0060 'International Tables Vol C Tables 4.2.6.8 and 6.1.1.4'

loop_
_geom_angle_atom_site_label_1
_geom_angle_atom_site_label_2
_geom_angle_atom_site_label_3
_geom_angle
_geom_angle_site_symmetry_1
N1 Cd1 N1 180.0 2_655
N1 Cd1 O1 90.74(15) 2_655
N1 Cd1 O1 89.26(15) .
N1 Cd1 O2 91.01(13) 2_655
N1 Cd1 O2 88.99(13) .
O1 Cd1 O2 55.27(14) .
N1 Cd1 C18 91.60(14) 2_655
N1 Cd1 C18 88.40(14) .
O1 Cd1 C18 27.24(16) .
O2 Cd1 C18 28.04(15) .
C5 N1 C1 116.7(4) .
C5 N1 Cd1 121.0(3) .
C1 N1 Cd1 122.2(4) .
C16 N2 C15 112.6(9) .
C15 N2 C16A 109.5(10) .
N1 C1 C2 122.9(5) .
N1 C1 H1A 118.6 .
C2 C1 H1A 118.6 .
C1 C2 C3 121.1(5) .
C1 C2 H2A 119.5 .
C3 C2 H2A 119.5 .
C2 C3 C4 115.4(5) .
C2 C3 C6 126.0(5) .
C4 C3 C6 118.5(5) .
C5 C4 C3 119.6(6) .
C5 C4 H4A 120.2 .
C3 C4 H4A 120.2 .
N1 C5 C4 124.2(5) .
N1 C5 H5A 117.9 .
C4 C5 H5A 117.9 .
C7 C6 C3 127.5(5) .
C7 C6 H6A 116.2 .
C3 C6 H6A 116.2 .
C6 C7 C8 127.1(5) .
C6 C7 H7A 116.4 .
C8 C7 H7A 116.4 .
C10 C8 C7 122.5(5) .
C10 C8 C9 117.5(4) .
C7 C8 C9 120.0(4) .
C10 C9 C8 124.3(4) 2_865
C10 C9 H9A 117.9 2_865
C8 C9 H9A 117.9 .
C9 C10 C8 118.2(5) 2_865
C9 C10 C11 120.3(4) 2_865
C8 C10 C11 121.5(4) .
C12 C11 C10 125.3(5) .
C12 C11 H11A 117.4 .
C10 C11 H11A 117.4 .
C11 C12 C13 126.6(5) .
C11 C12 H12A 116.7 .
C13 C12 H12A 116.7 .
C14 C13 C17A 113.7(10) .
C14 C13 C12 126.4(6) .
C17A C13 C12 118.2(10) .
C14 C13 C17 109.0(9) .
C12 C13 C17 121.7(9) .
C15 C14 C13 121.1(7) .
C15 C14 H14A 119.4 .
C13 C14 H14A 119.4 .
N2 C15 C14 127.0(7) .
N2 C15 H15A 116.5 .
C14 C15 H15A 116.5 .
N2 C16 C17 122.2(17) .
N2 C16 H16A 118.9 .
C17 C16 H16A 118.9 .
C16 C17 C13 121.0(14) .
C16 C17 H17A 119.5 .
C13 C17 H17A 119.5 .
C16A C17A C13 117.7(17) .
C16A C17A H17B 121.1 .
C13 C17A H17B 121.1 .
C17A C16A N2 125.4(15) .
C17A C16A H16B 117.3 .
N2 C16A H16B 117.3 .
C18 O1 Cd1 92.9(4) .
C18 O2 Cd1 89.8(3) .
O1 C18 O2 122.0(5) .
O1 C18 C19 118.8(6) .
O2 C18 C19 119.1(5) .
O1 C18 Cd1 59.9(3) .
O2 C18 Cd1 62.2(3) .
C19 C18 Cd1 178.5(5) .
C20 C19 C18 120.4(5) .
C21 C20 C19 120.6(6) .
C21 C20 C25 118.8(7) .
C19 C20 C25 120.5(5) .
C22 C21 C20 122.3(9) .
C22 C21 H21A 118.8 .
C20 C21 H21A 118.8 .
C21 C22 C23 120.0(12) .
C21 C22 H22A 120.0 .
C23 C22 H22A 120.0 .
C24 C23 C22 117.6(14) .
C24 C23 H23A 121.2 .
C22 C23 H23A 121.2 .
C23 C24 C25 122.6(10) .
C23 C24 H24A 118.7 .
C25 C24 H24A 118.7 .
C24 C25 C20 118.3(6) .

loop_
_geom_bond_atom_site_label_1
_geom_bond_atom_site_label_2
_geom_bond_distance
_geom_bond_site_symmetry_2
Cd1 N1 2.328(4) 2_655
Cd1 N1 2.328(4) .
Cd1 O1 2.348(4) .
Cd1 O2 2.399(3) .
Cd1 C18 2.711(5) .
N1 C5 1.321(7) .
N1 C1 1.342(6) .
N2 C16 1.264(19) .
N2 C15 1.267(9) .
N2 C16A 1.437(19) .
C1 C2 1.377(6) .
C1 H1A 0.9500 .
C2 C3 1.383(8) .
C2 H2A 0.9500 .
C3 C4 1.407(7) .
C3 C6 1.462(7) .
C4 C5 1.377(7) .
C4 H4A 0.9500 .
C5 H5A 0.9500 .
C6 C7 1.300(6) .
C6 H6A 0.9500 .
C7 C8 1.463(7) .
C7 H7A 0.9500 .
C8 C10 1.418(6) .
C8 C9 1.393(7) .
C9 C10 1.390(7) 2_865
C9 H9A 0.9500 .
C10 C11 1.475(7) .
C11 C12 1.325(7) .
C11 H11A 0.9500 .
C12 C13 1.444(8) .
C12 H12A 0.9500 .
C13 C14 1.374(8) .
C13 C17A 1.42(2) .
C13 C17 1.42(2) .
C14 C15 1.363(9) .
C14 H14A 0.9500 .
C15 H15A 0.9500 .
C16 C17 1.43(2) .
C16 H16A 0.9500 .
C17 H17A 0.9500 .
C17A C16A 1.34(3) .
C17A H17B 0.9500 .
C16A H16B 0.9500 .
O1 C18 1.243(6) .
O2 C18 1.275(7) .
C18 C19 1.493(7) .
C19 C20 1.382(8) .
C20 C21 1.401(11) .
C20 C25 1.435(6) .
C21 C22 1.340(17) .
C21 H21A 0.9500 .
C22 C23 1.434(18) .
C22 H22A 0.9500 .
C23 C24 1.411(15) .
C23 H23A 0.9500 .
C24 C25 1.363(13) .
C24 H24A 0.9500 .

loop_
_geom_torsion_atom_site_label_1
_geom_torsion_atom_site_label_2
_geom_torsion_atom_site_label_3
_geom_torsion_atom_site_label_4
_geom_torsion
_geom_torsion_site_symmetry_1
_geom_torsion_site_symmetry_4
C5 N1 C1 C2 -0.8(8) . .
Cd1 N1 C1 C2 176.3(4) . .
N1 C1 C2 C3 1.2(8) . .
C1 C2 C3 C4 0.2(8) . .
C1 C2 C3 C6 -179.7(5) . .
C2 C3 C4 C5 -1.8(9) . .
C6 C3 C4 C5 178.0(5) . .
C1 N1 C5 C4 -1.0(9) . .
Cd1 N1 C5 C4 -178.1(5) . .
C3 C4 C5 N1 2.4(10) . .
C2 C3 C6 C7 5.1(10) . .
C4 C3 C6 C7 -174.7(6) . .
C3 C6 C7 C8 -179.5(5) . .
C6 C7 C8 C10 -172.7(5) . .
C6 C7 C8 C9 9.8(9) . .
C10 C8 C9 C10 -1.0(9) . 2_865
C7 C8 C9 C10 176.6(5) . 2_865
C7 C8 C10 C9 -176.6(5) . 2_865
C9 C8 C10 C9 0.9(8) . 2_865
C7 C8 C10 C11 3.1(8) . .
C9 C8 C10 C11 -179.3(5) . .
C9 C10 C11 C12 27.6(9) 2_865 .
C8 C10 C11 C12 -152.1(6) . .
C10 C11 C12 C13 -175.8(5) . .
C11 C12 C13 C14 3.8(11) . .
C11 C12 C13 C17A 168.0(10) . .
C11 C12 C13 C17 -154.6(19) . .
C17A C13 C14 C15 17.8(13) . .
C12 C13 C14 C15 -177.3(7) . .
C17 C13 C14 C15 -16.7(19) . .
C16 N2 C15 C14 24(3) . .
C16A N2 C15 C14 -18.4(15) . .
C13 C14 C15 N2 -1.0(15) . .
C15 N2 C16 C17 -27(3) . .
N2 C16 C17 C13 9(4) . .
C14 C13 C17 C16 13(3) . .
C12 C13 C17 C16 174.5(16) . .
C14 C13 C17A C16A -12.8(18) . .
C12 C13 C17A C16A -178.9(12) . .
C13 C17A C16A N2 -8(2) . .
C15 N2 C16A C17A 23(2) . .
Cd1 O1 C18 O2 -2.4(5) . .
Cd1 O1 C18 C19 -179.2(3) . .
Cd1 O2 C18 O1 2.4(5) . .
Cd1 O2 C18 C19 179.1(4) . .
O1 C18 C19 C20 40.0(5) . .
O2 C18 C19 C20 -136.8(4) . .
C18 C19 C20 C21 -3.0(4) . .
C18 C19 C20 C25 179.1(3) . .
C19 C20 C21 C22 176.8(6) . .
C25 C20 C21 C22 -5.3(10) . .
C20 C21 C22 C23 2.3(13) . .
C21 C22 C23 C24 0.7(13) . .
C22 C23 C24 C25 -0.6(12) . .
C23 C24 C25 C20 -2.3(10) . .
C21 C20 C25 C24 5.1(8) . .
C19 C20 C25 C24 -176.9(5) . .
